data_4082382
loop_
_publ_author_name
'Li, Yufei'
'Kang, Youngjin'
'Lu, Jia-Sheng'
'Wyman, Ian'
'Ko, Soo-Byung'
'Wang, Suning'

_publ_section_title
;
 A Dual-Emissive Phosphine--Borane Lewis Pair with a U-Shaped Linker:
 Impact of Methylation and Complexation on Fluoride Binding Affinity
;
_journal_issue 4
_journal_name_full Organometallics
_journal_page_first 964
_journal_paper_doi 10.1021/om4011406
_journal_volume 33
_journal_year 2014
_chemical_formula_sum 'C52 H46 B Cl P Pt0.5'
_chemical_formula_weight 845.66
_chemical_name_systematic
; 
 ? 
;
_space_group_IT_number 2
_symmetry_cell_setting triclinic
_symmetry_space_group_name_Hall '-P 1'
_symmetry_space_group_name_H-M 'P -1'
_atom_sites_solution_hydrogens geom
_atom_sites_solution_primary direct
_atom_sites_solution_secondary difmap
_audit_creation_method SHELXL-97
_cell_angle_alpha 75.467(2)
_cell_angle_beta 83.659(2)
_cell_angle_gamma 84.927(2)
_cell_formula_units_Z 2
_cell_length_a 8.5880(14)
_cell_length_b 12.0714(19)
_cell_length_c 20.917(3)
_cell_measurement_reflns_used 931
_cell_measurement_temperature 180(2)
_cell_measurement_theta_max 14.18
_cell_measurement_theta_min 2.22
_cell_volume 2082.1(6)
_computing_cell_refinement 'Bruker SAINT'
_computing_data_collection 'Bruker APEX2'
_computing_data_reduction 'Bruker SAINT'
_computing_molecular_graphics 'Bruker SHELXTL'
_computing_publication_material 'Bruker SHELXTL'
_computing_structure_refinement 'SHELXL-97 (Sheldrick, 1997)'
_computing_structure_solution 'SHELXS-97 (Sheldrick, 1990)'
_diffrn_ambient_temperature 180(2)
_diffrn_measured_fraction_theta_full 0.983
_diffrn_measured_fraction_theta_max 0.983
_diffrn_measurement_device_type 'Bruker APEX-II CCD'
_diffrn_measurement_method '\f and \w scans'
_diffrn_radiation_monochromator graphite
_diffrn_radiation_source 'fine-focus sealed tube'
_diffrn_radiation_type MoK\a
_diffrn_radiation_wavelength 0.71073
_diffrn_reflns_av_R_equivalents 0.1602
_diffrn_reflns_av_sigmaI/netI 0.2520
_diffrn_reflns_limit_h_max 10
_diffrn_reflns_limit_h_min -10
_diffrn_reflns_limit_k_max 15
_diffrn_reflns_limit_k_min -15
_diffrn_reflns_limit_l_max 26
_diffrn_reflns_limit_l_min -26
_diffrn_reflns_number 23446
_diffrn_reflns_theta_full 27.16
_diffrn_reflns_theta_max 27.16
_diffrn_reflns_theta_min 1.75
_diffrn_standards_number 0
_exptl_absorpt_coefficient_mu 1.837
_exptl_absorpt_correction_T_max 0.9909
_exptl_absorpt_correction_T_min 0.9642
_exptl_absorpt_correction_type multi-scan
_exptl_crystal_colour colourless
_exptl_crystal_density_diffrn 1.349
_exptl_crystal_density_method 'not measured'
_exptl_crystal_description thin
_exptl_crystal_F_000 868
_exptl_crystal_size_max 0.02
_exptl_crystal_size_mid 0.01
_exptl_crystal_size_min 0.01
_refine_diff_density_max 1.264
_refine_diff_density_min -0.750
_refine_diff_density_rms 0.131
_refine_ls_extinction_method none
_refine_ls_goodness_of_fit_ref 0.954
_refine_ls_hydrogen_treatment constr
_refine_ls_matrix_type full
_refine_ls_number_parameters 508
_refine_ls_number_reflns 9075
_refine_ls_number_restraints 0
_refine_ls_restrained_S_all 0.954
_refine_ls_R_factor_all 0.1814
_refine_ls_R_factor_gt 0.0731
_refine_ls_shift/su_max 0.003
_refine_ls_shift/su_mean 0.000
_refine_ls_structure_factor_coef Fsqd
_refine_ls_weighting_details 'calc w=1/[\s^2^(Fo^2^)+(0.0200P)^2^+0.0000P] where P=(Fo^2^+2Fc^2^)/3'
_refine_ls_weighting_scheme calc
_refine_ls_wR_factor_gt 0.0946
_refine_ls_wR_factor_ref 0.1207
_reflns_number_gt 4401
_reflns_number_total 9075
_reflns_threshold_expression >2sigma(I)
_cod_data_source_file om4011406_si_001.cif
_cod_data_source_block 1-Pt
_cod_depositor_comments
;
The following automatic conversions were performed:

'_symmetry_cell_setting' value 'Triclinic' changed to 'triclinic'
according to
/usr/data/users/saulius/automatic-downloads/current/ACS/lib/dictionaries/cif_core.dic
dictionary named 'cif_core.dic' version 2.4.2 from 2011-04-26.

Automatic conversion script
Id: cif_fix_values 2281 2013-09-26 08:29:07Z andrius 
;
_cod_original_sg_symbol_H-M P-1
_cod_original_formula_sum 'C52 H46 B Cl P Pt0.50'
_cod_database_code 4082382

loop_
_symmetry_equiv_pos_as_xyz
'x, y, z'
'-x, -y, -z'

loop_
_atom_site_label
_atom_site_type_symbol
_atom_site_fract_x
_atom_site_fract_y
_atom_site_fract_z
_atom_site_U_iso_or_equiv
_atom_site_adp_type
_atom_site_occupancy
_atom_site_symmetry_multiplicity
_atom_site_calc_flag
_atom_site_refinement_flags
Pt1 Pt 0.0000 0.0000 1.0000 0.03684(17) Uani 1 2 d S
P1 P 0.1354(2) 0.11128(17) 0.90765(9) 0.0355(5) Uani 1 1 d .
B1 B 0.1010(9) -0.1544(7) 0.6809(4) 0.028(2) Uani 1 1 d .
Cl1 Cl 0.1262(2) -0.17002(16) 0.98655(9) 0.0487(6) Uani 1 1 d .
C1 C 0.0287(8) -0.0269(6) 0.6628(3) 0.0294(18) Uani 1 1 d .
C2 C 0.1225(8) 0.0655(6) 0.6372(3) 0.0353(19) Uani 1 1 d .
H2A H 0.2331 0.0510 0.6317 0.042 Uiso 1 1 calc R
C3 C 0.0605(8) 0.1771(6) 0.6195(3) 0.0361(19) Uani 1 1 d .
H3A H 0.1289 0.2378 0.6037 0.043 Uiso 1 1 calc R
C4 C -0.1024(8) 0.2020(6) 0.6245(3) 0.0343(19) Uani 1 1 d .
C5 C -0.1958(8) 0.1097(6) 0.6501(3) 0.0344(19) Uani 1 1 d .
H5A H -0.3067 0.1233 0.6548 0.041 Uiso 1 1 calc R
C6 C -0.1320(8) -0.0004(6) 0.6687(3) 0.0347(19) Uani 1 1 d .
H6A H -0.2002 -0.0608 0.6863 0.042 Uiso 1 1 calc R
C7 C -0.1750(8) 0.3203(6) 0.5991(4) 0.0334(18) Uani 1 1 d .
C8 C -0.1334(8) 0.3751(6) 0.5348(4) 0.0376(19) Uani 1 1 d .
H8A H -0.0462 0.3447 0.5110 0.045 Uiso 1 1 calc R
C9 C -0.2162(9) 0.4748(6) 0.5031(4) 0.046(2) Uani 1 1 d .
H9A H -0.1827 0.5130 0.4589 0.055 Uiso 1 1 calc R
C10 C -0.3450(9) 0.5175(6) 0.5355(4) 0.043(2) Uani 1 1 d .
H10A H -0.4045 0.5832 0.5131 0.051 Uiso 1 1 calc R
C11 C -0.3896(8) 0.4640(6) 0.6020(4) 0.0370(19) Uani 1 1 d .
C12 C -0.5298(9) 0.5027(6) 0.6349(4) 0.047(2) Uani 1 1 d .
H12A H -0.5956 0.5625 0.6108 0.056 Uiso 1 1 calc R
C13 C -0.5718(9) 0.4554(6) 0.7004(4) 0.048(2) Uani 1 1 d .
H13A H -0.6690 0.4787 0.7210 0.058 Uiso 1 1 calc R
C14 C -0.4706(9) 0.3729(6) 0.7365(4) 0.042(2) Uani 1 1 d .
H14A H -0.4969 0.3438 0.7826 0.051 Uiso 1 1 calc R
C15 C -0.3336(8) 0.3321(6) 0.7072(4) 0.0332(18) Uani 1 1 d .
C16 C -0.3007(8) 0.3701(6) 0.6370(4) 0.0306(18) Uani 1 1 d .
C17 C -0.2144(8) 0.2672(6) 0.7515(3) 0.0304(18) Uani 1 1 d .
C18 C -0.0605(8) 0.3000(6) 0.7415(3) 0.0354(19) Uani 1 1 d .
H18A H -0.0271 0.3543 0.7021 0.043 Uiso 1 1 calc R
C19 C 0.0445(8) 0.2540(5) 0.7885(3) 0.0322(18) Uani 1 1 d .
H19A H 0.1470 0.2811 0.7823 0.039 Uiso 1 1 calc R
C20 C 0.0023(8) 0.1695(6) 0.8444(3) 0.0305(18) Uani 1 1 d .
C21 C -0.1516(8) 0.1340(6) 0.8535(3) 0.0315(18) Uani 1 1 d .
H21A H -0.1830 0.0756 0.8914 0.038 Uiso 1 1 calc R
C22 C -0.2570(8) 0.1831(5) 0.8081(3) 0.0318(18) Uani 1 1 d .
H22A H -0.3613 0.1590 0.8154 0.038 Uiso 1 1 calc R
C23 C 0.2149(8) 0.2391(7) 0.9228(4) 0.042(2) Uani 1 1 d .
C24 C 0.3657(10) 0.2295(7) 0.9428(3) 0.051(2) Uani 1 1 d .
H24A H 0.4276 0.1592 0.9472 0.062 Uiso 1 1 calc R
C25 C 0.4248(10) 0.3233(9) 0.9563(4) 0.067(3) Uani 1 1 d .
H25A H 0.5268 0.3175 0.9709 0.080 Uiso 1 1 calc R
C26 C 0.3349(12) 0.4248(9) 0.9485(4) 0.067(3) Uani 1 1 d .
H26A H 0.3747 0.4890 0.9584 0.080 Uiso 1 1 calc R
C27 C 0.1896(11) 0.4347(8) 0.9268(4) 0.069(3) Uani 1 1 d .
H27A H 0.1288 0.5056 0.9200 0.083 Uiso 1 1 calc R
C28 C 0.1327(10) 0.3386(8) 0.9149(4) 0.061(3) Uani 1 1 d .
H28A H 0.0305 0.3445 0.9006 0.073 Uiso 1 1 calc R
C29 C 0.3005(8) 0.0380(6) 0.8685(4) 0.0347(19) Uani 1 1 d .
C30 C 0.3195(8) 0.0476(6) 0.8002(4) 0.0371(19) Uani 1 1 d .
H30A H 0.2454 0.0922 0.7721 0.045 Uiso 1 1 calc R
C31 C 0.4496(8) -0.0099(6) 0.7741(4) 0.042(2) Uani 1 1 d .
H31A H 0.4635 -0.0041 0.7277 0.050 Uiso 1 1 calc R
C32 C 0.5586(8) -0.0750(6) 0.8141(4) 0.049(2) Uani 1 1 d .
H32A H 0.6468 -0.1138 0.7957 0.059 Uiso 1 1 calc R
C33 C 0.5367(9) -0.0824(6) 0.8807(4) 0.049(2) Uani 1 1 d .
H33A H 0.6117 -0.1263 0.9086 0.059 Uiso 1 1 calc R
C34 C 0.4103(8) -0.0287(6) 0.9084(4) 0.043(2) Uani 1 1 d .
H34A H 0.3971 -0.0369 0.9550 0.051 Uiso 1 1 calc R
C35 C 0.2647(8) -0.1802(5) 0.6464(4) 0.0318(18) Uani 1 1 d .
C36 C 0.2996(9) -0.1461(6) 0.5769(4) 0.039(2) Uani 1 1 d .
C37 C 0.4534(10) -0.1556(6) 0.5490(4) 0.052(2) Uani 1 1 d .
H37A H 0.4744 -0.1335 0.5022 0.062 Uiso 1 1 calc R
C38 C 0.5750(9) -0.1959(6) 0.5873(5) 0.050(2) Uani 1 1 d .
C39 C 0.5424(9) -0.2349(6) 0.6551(4) 0.049(2) Uani 1 1 d .
H39A H 0.6259 -0.2659 0.6818 0.059 Uiso 1 1 calc R
C40 C 0.3918(9) -0.2296(6) 0.6846(4) 0.041(2) Uani 1 1 d .
C41 C 0.1722(8) -0.1035(6) 0.5310(3) 0.049(2) Uani 1 1 d .
H41A H 0.2183 -0.0603 0.4880 0.074 Uiso 1 1 calc R
H41B H 0.0948 -0.0535 0.5503 0.074 Uiso 1 1 calc R
H41C H 0.1207 -0.1689 0.5249 0.074 Uiso 1 1 calc R
C42 C 0.7420(9) -0.2029(7) 0.5564(4) 0.077(3) Uani 1 1 d .
H42A H 0.8128 -0.1829 0.5849 0.116 Uiso 1 1 calc R
H42B H 0.7511 -0.1492 0.5126 0.116 Uiso 1 1 calc R
H42C H 0.7705 -0.2811 0.5518 0.116 Uiso 1 1 calc R
C43 C 0.3657(8) -0.2798(6) 0.7594(4) 0.054(2) Uani 1 1 d .
H43A H 0.4655 -0.3138 0.7763 0.081 Uiso 1 1 calc R
H43B H 0.2897 -0.3391 0.7684 0.081 Uiso 1 1 calc R
H43C H 0.3253 -0.2189 0.7812 0.081 Uiso 1 1 calc R
C44 C 0.0050(7) -0.2467(6) 0.7329(3) 0.0300(18) Uani 1 1 d .
C45 C -0.0507(8) -0.2325(6) 0.7970(3) 0.0351(19) Uani 1 1 d .
C46 C -0.1374(8) -0.3142(6) 0.8418(4) 0.042(2) Uani 1 1 d .
H46A H -0.1665 -0.3044 0.8853 0.051 Uiso 1 1 calc R
C47 C -0.1827(9) -0.4095(7) 0.8251(4) 0.047(2) Uani 1 1 d .
C48 C -0.1308(8) -0.4224(6) 0.7632(4) 0.047(2) Uani 1 1 d .
H48A H -0.1618 -0.4869 0.7506 0.056 Uiso 1 1 calc R
C49 C -0.0350(8) -0.3467(6) 0.7171(4) 0.039(2) Uani 1 1 d .
C50 C 0.0233(9) -0.3740(6) 0.6520(4) 0.056(2) Uani 1 1 d .
H50A H 0.0542 -0.3036 0.6197 0.084 Uiso 1 1 calc R
H50B H -0.0605 -0.4066 0.6357 0.084 Uiso 1 1 calc R
H50C H 0.1140 -0.4295 0.6582 0.084 Uiso 1 1 calc R
C51 C -0.2827(9) -0.4936(7) 0.8728(4) 0.074(3) Uani 1 1 d .
H51A H -0.3172 -0.5476 0.8500 0.111 Uiso 1 1 calc R
H51B H -0.3747 -0.4528 0.8904 0.111 Uiso 1 1 calc R
H51C H -0.2221 -0.5358 0.9094 0.111 Uiso 1 1 calc R
C52 C -0.0070(8) -0.1304(6) 0.8210(4) 0.053(2) Uani 1 1 d .
H52A H -0.0176 -0.1492 0.8696 0.079 Uiso 1 1 calc R
H52B H -0.0772 -0.0633 0.8041 0.079 Uiso 1 1 calc R
H52C H 0.1018 -0.1132 0.8046 0.079 Uiso 1 1 calc R

loop_
_atom_site_aniso_label
_atom_site_aniso_U_11
_atom_site_aniso_U_22
_atom_site_aniso_U_33
_atom_site_aniso_U_23
_atom_site_aniso_U_13
_atom_site_aniso_U_12
Pt1 0.0329(3) 0.0422(3) 0.0320(3) -0.0045(2) -0.0023(2) 0.0020(2)
P1 0.0336(12) 0.0416(14) 0.0301(12) -0.0070(10) -0.0035(10) 0.0004(10)
B1 0.030(5) 0.037(6) 0.026(5) -0.020(4) -0.012(4) 0.008(4)
Cl1 0.0495(13) 0.0488(14) 0.0428(13) -0.0089(10) 0.0051(10) 0.0062(10)
C1 0.030(5) 0.028(5) 0.032(4) -0.011(4) 0.003(4) -0.004(4)
C2 0.027(4) 0.032(5) 0.047(5) -0.016(4) -0.002(4) 0.011(4)
C3 0.032(5) 0.032(5) 0.045(5) -0.015(4) 0.007(4) -0.006(4)
C4 0.034(5) 0.036(5) 0.029(4) -0.004(4) -0.001(4) 0.007(4)
C5 0.029(4) 0.038(5) 0.039(5) -0.018(4) 0.000(4) 0.009(4)
C6 0.035(5) 0.033(5) 0.035(5) -0.009(4) 0.001(4) -0.005(4)
C7 0.032(5) 0.031(5) 0.038(5) -0.005(4) -0.009(4) -0.004(4)
C8 0.029(5) 0.036(5) 0.045(5) -0.008(4) 0.001(4) 0.000(4)
C9 0.042(5) 0.049(6) 0.042(5) -0.004(4) -0.002(4) 0.001(4)
C10 0.058(6) 0.039(5) 0.034(5) -0.008(4) -0.017(4) -0.004(4)
C11 0.031(5) 0.034(5) 0.052(6) -0.016(4) -0.014(4) 0.000(4)
C12 0.048(6) 0.042(6) 0.055(6) -0.020(5) -0.019(5) 0.014(4)
C13 0.042(5) 0.050(6) 0.053(6) -0.021(5) -0.007(5) 0.020(4)
C14 0.050(5) 0.038(5) 0.040(5) -0.013(4) -0.012(4) 0.007(4)
C15 0.040(5) 0.029(5) 0.036(5) -0.016(4) -0.009(4) 0.002(4)
C16 0.031(4) 0.024(4) 0.041(5) -0.014(4) -0.006(4) 0.001(4)
C17 0.037(5) 0.029(5) 0.028(4) -0.014(4) -0.005(4) 0.006(4)
C18 0.043(5) 0.027(5) 0.036(5) -0.006(4) -0.005(4) -0.002(4)
C19 0.028(4) 0.028(5) 0.040(5) -0.004(4) -0.009(4) 0.003(3)
C20 0.030(4) 0.033(5) 0.028(4) -0.008(4) -0.008(4) 0.004(4)
C21 0.033(5) 0.031(5) 0.029(4) -0.007(4) -0.007(4) 0.006(4)
C22 0.032(5) 0.028(5) 0.035(5) -0.007(4) -0.005(4) -0.003(4)
C23 0.019(4) 0.041(5) 0.055(5) 0.009(4) -0.001(4) -0.007(4)
C24 0.059(6) 0.054(6) 0.040(5) -0.004(4) 0.000(4) -0.020(5)
C25 0.048(6) 0.091(8) 0.065(7) -0.013(6) -0.015(5) -0.032(6)
C26 0.062(7) 0.085(8) 0.064(7) -0.034(6) 0.010(6) -0.037(6)
C27 0.070(7) 0.060(7) 0.080(7) -0.024(6) 0.005(6) -0.017(6)
C28 0.042(6) 0.053(6) 0.096(7) -0.034(6) 0.001(5) -0.013(5)
C29 0.026(4) 0.034(5) 0.041(5) -0.002(4) -0.005(4) -0.003(4)
C30 0.035(5) 0.038(5) 0.040(5) -0.011(4) -0.003(4) -0.004(4)
C31 0.039(5) 0.045(5) 0.045(5) -0.017(4) 0.000(4) -0.007(4)
C32 0.032(5) 0.047(6) 0.061(6) -0.004(5) 0.005(5) 0.002(4)
C33 0.037(5) 0.059(6) 0.042(6) 0.004(5) 0.001(4) -0.006(4)
C34 0.029(5) 0.057(6) 0.038(5) -0.009(4) 0.002(4) 0.009(4)
C35 0.031(5) 0.021(4) 0.040(5) -0.005(4) 0.002(4) -0.001(3)
C36 0.040(5) 0.032(5) 0.045(5) -0.015(4) 0.004(4) 0.004(4)
C37 0.049(6) 0.038(5) 0.059(6) -0.002(4) 0.015(5) -0.002(4)
C38 0.030(5) 0.033(5) 0.079(7) -0.009(5) 0.008(5) 0.012(4)
C39 0.034(5) 0.042(6) 0.069(7) -0.008(5) -0.007(5) 0.002(4)
C40 0.038(5) 0.026(5) 0.058(6) -0.009(4) -0.007(5) 0.000(4)
C41 0.055(6) 0.050(6) 0.044(5) -0.017(4) -0.002(4) 0.004(4)
C42 0.040(6) 0.083(7) 0.106(8) -0.029(6) 0.016(5) -0.006(5)
C43 0.043(5) 0.051(6) 0.067(6) -0.013(5) -0.019(5) 0.012(4)
C44 0.033(4) 0.028(5) 0.025(4) -0.005(4) 0.008(3) 0.001(4)
C45 0.031(5) 0.040(5) 0.033(5) -0.009(4) 0.001(4) 0.001(4)
C46 0.054(6) 0.036(5) 0.031(5) -0.005(4) 0.002(4) 0.009(4)
C47 0.043(5) 0.038(6) 0.053(6) -0.007(5) 0.016(4) 0.003(4)
C48 0.042(5) 0.028(5) 0.067(6) -0.009(5) 0.010(5) -0.001(4)
C49 0.038(5) 0.034(5) 0.046(5) -0.018(4) 0.006(4) 0.004(4)
C50 0.063(6) 0.045(6) 0.064(6) -0.025(5) 0.003(5) -0.001(5)
C51 0.068(7) 0.059(6) 0.080(7) 0.000(5) 0.016(5) -0.009(5)
C52 0.050(5) 0.061(6) 0.055(6) -0.030(5) 0.000(4) -0.008(5)

loop_
_atom_type_symbol
_atom_type_description
_atom_type_scat_dispersion_real
_atom_type_scat_dispersion_imag
_atom_type_scat_source
C C 0.0033 0.0016 'International Tables Vol C Tables 4.2.6.8 and 6.1.1.4'
H H 0.0000 0.0000 'International Tables Vol C Tables 4.2.6.8 and 6.1.1.4'
B B 0.0013 0.0007 'International Tables Vol C Tables 4.2.6.8 and 6.1.1.4'
P P 0.1023 0.0942 'International Tables Vol C Tables 4.2.6.8 and 6.1.1.4'
Cl Cl 0.1484 0.1585 'International Tables Vol C Tables 4.2.6.8 and 6.1.1.4'
Pt Pt -1.7033 8.3905 'International Tables Vol C Tables 4.2.6.8 and 6.1.1.4'

loop_
_geom_angle_atom_site_label_1
_geom_angle_atom_site_label_2
_geom_angle_atom_site_label_3
_geom_angle
_geom_angle_site_symmetry_1
_geom_angle_site_symmetry_3
Cl1 Pt1 Cl1 180.00(9) . 2_557
Cl1 Pt1 P1 94.34(7) . .
Cl1 Pt1 P1 85.66(7) 2_557 .
Cl1 Pt1 P1 85.66(7) . 2_557
Cl1 Pt1 P1 94.34(7) 2_557 2_557
P1 Pt1 P1 180.0 . 2_557
C20 P1 C29 106.4(3) . .
C20 P1 C23 104.2(3) . .
C29 P1 C23 105.7(3) . .
C20 P1 Pt1 109.4(2) . .
C29 P1 Pt1 116.1(2) . .
C23 P1 Pt1 114.1(2) . .
C35 B1 C44 124.0(6) . .
C35 B1 C1 117.5(6) . .
C44 B1 C1 118.5(6) . .
C6 C1 C2 116.1(6) . .
C6 C1 B1 122.1(6) . .
C2 C1 B1 121.8(6) . .
C3 C2 C1 122.4(7) . .
C2 C3 C4 120.8(7) . .
C5 C4 C3 116.7(6) . .
C5 C4 C7 120.7(6) . .
C3 C4 C7 122.4(7) . .
C6 C5 C4 121.7(7) . .
C5 C6 C1 122.3(7) . .
C8 C7 C16 119.7(7) . .
C8 C7 C4 117.5(7) . .
C16 C7 C4 122.2(6) . .
C7 C8 C9 121.4(7) . .
C10 C9 C8 120.2(7) . .
C9 C10 C11 119.7(7) . .
C16 C11 C10 121.5(7) . .
C16 C11 C12 118.2(7) . .
C10 C11 C12 120.3(7) . .
C13 C12 C11 121.3(7) . .
C12 C13 C14 119.3(7) . .
C15 C14 C13 121.9(7) . .
C14 C15 C16 118.6(7) . .
C14 C15 C17 117.8(6) . .
C16 C15 C17 122.7(6) . .
C11 C16 C15 119.2(7) . .
C11 C16 C7 116.8(7) . .
C15 C16 C7 123.9(6) . .
C22 C17 C18 118.2(6) . .
C22 C17 C15 121.3(6) . .
C18 C17 C15 120.0(6) . .
C19 C18 C17 120.6(7) . .
C20 C19 C18 121.0(6) . .
C19 C20 C21 118.4(6) . .
C19 C20 P1 121.8(5) . .
C21 C20 P1 119.8(5) . .
C22 C21 C20 120.4(7) . .
C21 C22 C17 121.4(7) . .
C28 C23 C24 119.4(8) . .
C28 C23 P1 121.8(6) . .
C24 C23 P1 118.8(6) . .
C25 C24 C23 119.4(8) . .
C26 C25 C24 119.5(9) . .
C27 C26 C25 120.8(9) . .
C26 C27 C28 118.2(9) . .
C23 C28 C27 122.6(9) . .
C34 C29 C30 119.4(7) . .
C34 C29 P1 118.6(6) . .
C30 C29 P1 122.0(5) . .
C31 C30 C29 118.5(7) . .
C32 C31 C30 121.6(7) . .
C33 C32 C31 118.4(7) . .
C34 C33 C32 121.9(7) . .
C33 C34 C29 120.2(7) . .
C36 C35 C40 116.8(7) . .
C36 C35 B1 122.4(6) . .
C40 C35 B1 120.5(7) . .
C37 C36 C35 120.3(7) . .
C37 C36 C41 118.2(7) . .
C35 C36 C41 121.5(7) . .
C38 C37 C36 121.7(8) . .
C37 C38 C39 118.8(7) . .
C37 C38 C42 121.1(8) . .
C39 C38 C42 120.0(8) . .
C40 C39 C38 121.3(7) . .
C39 C40 C35 120.8(7) . .
C39 C40 C43 117.7(7) . .
C35 C40 C43 121.5(7) . .
C49 C44 C45 116.6(6) . .
C49 C44 B1 121.1(6) . .
C45 C44 B1 122.3(7) . .
C46 C45 C44 121.3(7) . .
C46 C45 C52 117.4(6) . .
C44 C45 C52 121.1(6) . .
C47 C46 C45 121.9(7) . .
C48 C47 C46 116.6(7) . .
C48 C47 C51 122.2(8) . .
C46 C47 C51 121.2(8) . .
C47 C48 C49 124.2(8) . .
C48 C49 C44 119.1(7) . .
C48 C49 C50 119.3(7) . .
C44 C49 C50 121.5(7) . .

loop_
_geom_bond_atom_site_label_1
_geom_bond_atom_site_label_2
_geom_bond_distance
_geom_bond_site_symmetry_2
Pt1 Cl1 2.3011(18) .
Pt1 Cl1 2.3011(18) 2_557
Pt1 P1 2.3163(19) .
Pt1 P1 2.3163(19) 2_557
P1 C20 1.811(6) .
P1 C29 1.830(7) .
P1 C23 1.851(8) .
B1 C35 1.551(9) .
B1 C44 1.569(10) .
B1 C1 1.577(10) .
C1 C6 1.388(8) .
C1 C2 1.393(8) .
C2 C3 1.379(8) .
C3 C4 1.402(8) .
C4 C5 1.392(9) .
C4 C7 1.498(9) .
C5 C6 1.370(8) .
C7 C8 1.366(8) .
C7 C16 1.445(9) .
C8 C9 1.394(9) .
C9 C10 1.362(9) .
C10 C11 1.405(9) .
C11 C16 1.400(9) .
C11 C12 1.421(9) .
C12 C13 1.367(9) .
C13 C14 1.390(9) .
C14 C15 1.375(8) .
C15 C16 1.429(9) .
C15 C17 1.491(9) .
C17 C22 1.389(8) .
C17 C18 1.392(9) .
C18 C19 1.386(8) .
C19 C20 1.382(8) .
C20 C21 1.403(8) .
C21 C22 1.374(8) .
C23 C28 1.321(9) .
C23 C24 1.391(9) .
C24 C25 1.383(10) .
C25 C26 1.373(11) .
C26 C27 1.359(10) .
C27 C28 1.385(10) .
C29 C34 1.391(8) .
C29 C30 1.397(9) .
C30 C31 1.394(8) .
C31 C32 1.381(9) .
C32 C33 1.367(9) .
C33 C34 1.363(9) .
C35 C36 1.412(9) .
C35 C40 1.423(9) .
C36 C37 1.391(9) .
C36 C41 1.506(9) .
C37 C38 1.367(10) .
C38 C39 1.383(10) .
C38 C42 1.511(9) .
C39 C40 1.374(9) .
C40 C43 1.527(9) .
C44 C49 1.408(9) .
C44 C45 1.420(8) .
C45 C46 1.384(9) .
C45 C52 1.531(9) .
C46 C47 1.382(9) .
C47 C48 1.363(9) .
C47 C51 1.491(9) .
C48 C49 1.400(9) .
C49 C50 1.502(9) .
